data_7057020
loop_
_publ_author_name
'Pan, Yangdan'
'Zhang, Haifeng'
'Qin, Yaru'
'Ge, Yu'
'Cui, Yanfeng'
'Li, Yahong'
'Liu, Wei'
'Dong, Yaping'

_publ_section_title
;
 Eight homodinuclear lanthanide complexes prepared from a quinoline based
 ligand: structural diversity and single-molecule magnetism behaviour
;
_journal_issue 7
_journal_name_full 'New Journal of Chemistry'
_journal_page_first 5153
_journal_paper_doi 10.1039/C7NJ04622G
_journal_volume 42
_journal_year 2018
_chemical_formula_moiety 'C36 H30 Er2 N8 O16'
_chemical_formula_sum 'C36 H30 Er2 N8 O16'
_chemical_formula_weight 1165.20
_space_group_crystal_system monoclinic
_space_group_IT_number 14
_space_group_name_Hall '-P 2ybc'
_space_group_name_H-M_alt 'P 1 21/c 1'
_symmetry_space_group_name_Hall '-P 2ybc'
_symmetry_space_group_name_H-M 'P 1 21/c 1'
_atom_sites_solution_hydrogens geom
_atom_sites_solution_primary dual
_audit_creation_date 2017-10-08
_audit_creation_method
;
Olex2 1.2
(compiled 2017.08.10 svn.r3458 for OlexSys, GUI svn.r5381)
;
_audit_update_record
;
2018-02-12 deposited with the CCDC.
2018-02-13 downloaded from the CCDC.
;
_cell_angle_alpha 90
_cell_angle_beta 105.427(6)
_cell_angle_gamma 90
_cell_formula_units_Z 2
_cell_length_a 9.3218(5)
_cell_length_b 13.8104(7)
_cell_length_c 15.8272(10)
_cell_measurement_reflns_used 2981
_cell_measurement_temperature 298.15
_cell_measurement_theta_max 23.9370
_cell_measurement_theta_min 3.2210
_cell_volume 1964.1(2)
_computing_cell_refinement
;
CrysAlisPro, Agilent Technologies,
Version 1.171.36.32 (release 02-08-2013 CrysAlis171 .NET)
(compiled Aug  2 2013,16:46:58)
;
_computing_data_collection
;
CrysAlisPro, Agilent Technologies,
Version 1.171.36.32 (release 02-08-2013 CrysAlis171 .NET)
(compiled Aug  2 2013,16:46:58)
;
_computing_data_reduction
;
CrysAlisPro, Agilent Technologies,
Version 1.171.36.32 (release 02-08-2013 CrysAlis171 .NET)
(compiled Aug  2 2013,16:46:58)
;
_computing_molecular_graphics 'Olex2 (Dolomanov et al., 2009)'
_computing_publication_material 'Olex2 (Dolomanov et al., 2009)'
_computing_structure_refinement 'ShelXL (Sheldrick, 2015)'
_computing_structure_solution 'ShelXT (Sheldrick, 2015)'
_diffrn_ambient_temperature 298.15
_diffrn_detector_area_resol_mean 10.4471
_diffrn_measured_fraction_theta_full 0.998
_diffrn_measured_fraction_theta_max 0.998
_diffrn_measurement_details
;
#__ type_ start__ end____ width___ exp.time_
  1 omega   50.00   76.00   1.0000   20.0000
omega____ theta____ kappa____ phi______ frames
    -       15.2428  178.0000   30.0000 26

#__ type_ start__ end____ width___ exp.time_
  2 omega  -51.00   10.00   1.0000   20.0000
omega____ theta____ kappa____ phi______ frames
    -      -16.1803  -37.0000  -90.0000 61

#__ type_ start__ end____ width___ exp.time_
  3 omega  -10.00   24.00   1.0000   20.0000
omega____ theta____ kappa____ phi______ frames
    -      -16.1803  -99.0000 -180.0000 34

#__ type_ start__ end____ width___ exp.time_
  4 omega  -29.00   -2.00   1.0000   20.0000
omega____ theta____ kappa____ phi______ frames
    -      -16.1803  -57.0000 -120.0000 27

#__ type_ start__ end____ width___ exp.time_
  5 omega  -61.00   48.00   1.0000   20.0000
omega____ theta____ kappa____ phi______ frames
    -      -16.1803   19.0000  -60.0000 109
;
_diffrn_measurement_device_type 'Xcalibur, Atlas, Gemini'
_diffrn_measurement_method '\w scans'
_diffrn_orient_matrix_UB_11 -0.0358818000
_diffrn_orient_matrix_UB_12 0.0064385000
_diffrn_orient_matrix_UB_13 -0.0451066000
_diffrn_orient_matrix_UB_21 0.0100575000
_diffrn_orient_matrix_UB_22 -0.0498637000
_diffrn_orient_matrix_UB_23 -0.0075700000
_diffrn_orient_matrix_UB_31 -0.0696022000
_diffrn_orient_matrix_UB_32 -0.0105575000
_diffrn_orient_matrix_UB_33 0.0081687000
_diffrn_radiation_monochromator graphite
_diffrn_radiation_type MoK\a
_diffrn_radiation_wavelength 0.71073
_diffrn_reflns_av_R_equivalents 0.0527
_diffrn_reflns_av_unetI/netI 0.0681
_diffrn_reflns_Laue_measured_fraction_full 0.998
_diffrn_reflns_Laue_measured_fraction_max 0.998
_diffrn_reflns_limit_h_max 11
_diffrn_reflns_limit_h_min -10
_diffrn_reflns_limit_k_max 16
_diffrn_reflns_limit_k_min -14
_diffrn_reflns_limit_l_max 18
_diffrn_reflns_limit_l_min -17
_diffrn_reflns_number 10142
_diffrn_reflns_point_group_measured_fraction_full 0.998
_diffrn_reflns_point_group_measured_fraction_max 0.998
_diffrn_reflns_theta_full 24.999
_diffrn_reflns_theta_max 24.999
_diffrn_reflns_theta_min 2.950
_diffrn_source 'Enhance (Mo) X-ray Source'
_exptl_absorpt_coefficient_mu 4.329
_exptl_absorpt_correction_T_max 0.649
_exptl_absorpt_correction_T_min 0.401
_exptl_absorpt_correction_type multi-scan
_exptl_absorpt_process_details
;
CrysAlisPro, Agilent Technologies,
Version 1.171.36.32 (release 02-08-2013 CrysAlis171 .NET)
(compiled Aug  2 2013,16:46:58)
Empirical absorption correction using spherical harmonics,
 implemented in SCALE3 ABSPACK scaling algorithm.
;
_exptl_crystal_colour 'clear light yellow'
_exptl_crystal_colour_lustre clear
_exptl_crystal_colour_modifier light
_exptl_crystal_colour_primary yellow
_exptl_crystal_density_diffrn 1.970
_exptl_crystal_description block
_exptl_crystal_F_000 1132
_exptl_crystal_size_max 0.22
_exptl_crystal_size_mid 0.2
_exptl_crystal_size_min 0.1
_refine_diff_density_max 1.393
_refine_diff_density_min -0.872
_refine_diff_density_rms 0.115
_refine_ls_extinction_method none
_refine_ls_goodness_of_fit_ref 0.963
_refine_ls_hydrogen_treatment constr
_refine_ls_matrix_type full
_refine_ls_number_parameters 281
_refine_ls_number_reflns 3446
_refine_ls_number_restraints 0
_refine_ls_restrained_S_all 0.963
_refine_ls_R_factor_all 0.0667
_refine_ls_R_factor_gt 0.0360
_refine_ls_shift/su_max 0.002
_refine_ls_shift/su_mean 0.000
_refine_ls_structure_factor_coef Fsqd
_refine_ls_weighting_details 'w=1/[\s^2^(Fo^2^)] where P=(Fo^2^+2Fc^2^)/3'
_refine_ls_weighting_scheme calc
_refine_ls_wR_factor_gt 0.0456
_refine_ls_wR_factor_ref 0.0530
_reflns_Friedel_coverage 0.000
_reflns_number_gt 2433
_reflns_number_total 3446
_reflns_threshold_expression 'I > 2\s(I)'
_cod_data_source_file c7nj04622g2.cif
_cod_data_source_block g171008c
_cod_depositor_comments 'Adding full bibliography for 7057018--7057025.cif.'
_cod_database_code 7057020
_shelx_shelxl_version_number 2014/7
_chemical_oxdiff_formula 'C H O N Er'
_shelx_space_group_comment
;
The symmetry employed for this shelxl refinement is uniquely defined
by the following loop, which should always be used as a source of
symmetry information in preference to the above space-group names.
They are only intended as comments.
;
_shelx_estimated_absorpt_t_max 0.671
_shelx_estimated_absorpt_t_min 0.449
_reflns_odcompleteness_completeness 99.82
_reflns_odcompleteness_iscentric 1
_reflns_odcompleteness_theta 28.22
_olex2_refinement_description
;
1. Fixed Uiso
 At 1.2 times of:
  All C(H) groups, All C(H,H) groups
 At 1.5 times of:
  All C(H,H,H) groups
2.a Secondary CH2 refined with riding coordinates:
 C11(H11A,H11B)
2.b Aromatic/amide H refined with riding coordinates:
 C1(H1), C2(H2), C3(H3), C4(H4), C8(H8), C9(H9), C10(H10), C13(H13), C14(H14),
 C15(H15)
2.c Idealised Me refined as rotating group:
 C18(H18A,H18B,H18C)
;
_olex2_submission_special_instructions 'No special instructions were received'

loop_
_space_group_symop_operation_xyz
'x, y, z'
'-x, y+1/2, -z+1/2'
'-x, -y, -z'
'x, -y-1/2, z-1/2'

loop_
_atom_site_label
_atom_site_type_symbol
_atom_site_fract_x
_atom_site_fract_y
_atom_site_fract_z
_atom_site_U_iso_or_equiv
_atom_site_adp_type
_atom_site_occupancy
_atom_site_site_symmetry_order
_atom_site_calc_flag
_atom_site_refinement_flags_posn
Er1 Er 0.49679(3) 0.63195(2) 0.51786(2) 0.04393(10) Uani 1 1 d .
O1 O 0.3320(5) 0.7455(3) 0.4210(3) 0.0711(13) Uani 1 1 d .
O2 O 0.2079(5) 0.7166(4) 0.2855(3) 0.0808(15) Uani 1 1 d .
O3 O 0.3232(4) 0.6015(3) 0.3708(3) 0.0624(12) Uani 1 1 d .
O4 O 0.7500(4) 0.6297(3) 0.6081(3) 0.0572(11) Uani 1 1 d .
O5 O 0.8123(5) 0.6020(4) 0.7489(3) 0.0822(16) Uani 1 1 d .
O6 O 0.5784(4) 0.6071(3) 0.6742(2) 0.0604(12) Uani 1 1 d .
O7 O 0.3833(4) 0.4910(3) 0.5352(2) 0.0427(10) Uani 1 1 d .
O8 O 0.3768(4) 0.3081(3) 0.5872(3) 0.0594(12) Uani 1 1 d .
N1 N 0.5421(6) 0.8037(4) 0.5897(3) 0.0604(14) Uani 1 1 d .
N2 N 0.2962(6) 0.6852(4) 0.5755(3) 0.0578(15) Uani 1 1 d .
N3 N 0.2844(6) 0.6898(5) 0.3565(4) 0.0580(15) Uani 1 1 d .
N4 N 0.7171(6) 0.6129(4) 0.6797(4) 0.0608(15) Uani 1 1 d .
C1 C 0.7819(8) 0.8414(5) 0.5641(4) 0.078(2) Uani 1 1 d .
H1 H 0.7845 0.7808 0.5390 0.093 Uiso 1 1 calc R
C2 C 0.8977(10) 0.9062(7) 0.5689(5) 0.104(3) Uani 1 1 d .
H2 H 0.9784 0.8875 0.5486 0.125 Uiso 1 1 calc R
C3 C 0.8953(13) 0.9989(8) 0.6038(7) 0.119(4) Uani 1 1 d .
H3 H 0.9700 1.0430 0.6026 0.143 Uiso 1 1 calc R
C4 C 0.7858(14) 1.0237(7) 0.6387(6) 0.122(4) Uani 1 1 d .
H4 H 0.7885 1.0843 0.6647 0.146 Uiso 1 1 calc R
C5 C 0.6629(11) 0.9598(6) 0.6377(5) 0.088(2) Uani 1 1 d .
C6 C 0.6582(9) 0.8673(6) 0.5973(4) 0.072(2) Uani 1 1 d .
C7 C 0.4350(9) 0.8333(5) 0.6246(4) 0.069(2) Uani 1 1 d .
C8 C 0.4355(10) 0.9207(6) 0.6685(5) 0.088(3) Uani 1 1 d .
H8 H 0.3584 0.9355 0.6933 0.106 Uiso 1 1 calc R
C9 C 0.5459(13) 0.9822(6) 0.6746(5) 0.105(3) Uani 1 1 d .
H9 H 0.5461 1.0409 0.7036 0.126 Uiso 1 1 calc R
C10 C 0.3036(8) 0.7683(6) 0.6114(4) 0.072(2) Uani 1 1 d .
H10 H 0.2226 0.7894 0.6303 0.086 Uiso 1 1 calc R
C11 C 0.1573(6) 0.6302(5) 0.5565(4) 0.069(2) Uani 1 1 d .
H11A H 0.1172 0.6257 0.4934 0.082 Uiso 1 1 calc R
H11B H 0.0858 0.6651 0.5796 0.082 Uiso 1 1 calc R
C12 C 0.1751(6) 0.5309(5) 0.5939(4) 0.0563(18) Uani 1 1 d .
C13 C 0.0764(6) 0.5015(7) 0.6419(5) 0.078(2) Uani 1 1 d .
H13 H 0.0087 0.5455 0.6535 0.093 Uiso 1 1 calc R
C14 C 0.0791(8) 0.4086(7) 0.6716(5) 0.087(3) Uani 1 1 d .
H14 H 0.0135 0.3904 0.7040 0.104 Uiso 1 1 calc R
C15 C 0.1768(7) 0.3412(6) 0.6547(4) 0.070(2) Uani 1 1 d .
H15 H 0.1764 0.2774 0.6735 0.084 Uiso 1 1 calc R
C16 C 0.2753(6) 0.3719(5) 0.6091(4) 0.0524(16) Uani 1 1 d .
C17 C 0.2789(6) 0.4660(5) 0.5793(4) 0.0470(16) Uani 1 1 d .
C18 C 0.3978(8) 0.2162(5) 0.6326(5) 0.094(3) Uani 1 1 d .
H18A H 0.4649 0.1768 0.6107 0.141 Uiso 1 1 calc GR
H18B H 0.3038 0.1837 0.6230 0.141 Uiso 1 1 calc GR
H18C H 0.4388 0.2270 0.6942 0.141 Uiso 1 1 calc GR

loop_
_atom_site_aniso_label
_atom_site_aniso_U_11
_atom_site_aniso_U_22
_atom_site_aniso_U_33
_atom_site_aniso_U_23
_atom_site_aniso_U_13
_atom_site_aniso_U_12
Er1 0.05492(17) 0.03671(18) 0.04258(18) 0.00067(15) 0.01721(13) 0.00838(15)
O1 0.099(3) 0.054(3) 0.054(3) -0.004(3) 0.008(3) 0.021(3)
O2 0.083(3) 0.099(4) 0.051(3) 0.023(3) 0.000(3) 0.004(3)
O3 0.079(3) 0.048(3) 0.059(3) 0.005(2) 0.016(2) 0.001(2)
O4 0.063(3) 0.058(3) 0.050(3) 0.006(2) 0.016(2) 0.009(2)
O5 0.079(3) 0.104(5) 0.051(3) -0.008(3) -0.004(3) 0.032(3)
O6 0.059(3) 0.072(4) 0.051(3) 0.000(2) 0.016(2) 0.019(2)
O7 0.053(2) 0.040(3) 0.042(3) 0.0050(19) 0.025(2) 0.0072(19)
O8 0.077(3) 0.046(3) 0.057(3) 0.012(2) 0.021(2) -0.006(2)
N1 0.075(4) 0.041(4) 0.055(4) -0.007(3) 0.000(3) 0.014(3)
N2 0.071(4) 0.059(4) 0.045(3) 0.001(3) 0.019(3) 0.033(3)
N3 0.064(4) 0.060(5) 0.054(4) 0.017(4) 0.022(3) 0.008(3)
N4 0.081(4) 0.048(4) 0.051(4) -0.004(3) 0.015(3) 0.024(3)
C1 0.097(6) 0.052(6) 0.077(6) -0.006(4) 0.010(5) -0.012(4)
C2 0.125(7) 0.078(7) 0.098(7) 0.016(6) 0.009(5) -0.025(6)
C3 0.166(11) 0.074(9) 0.096(9) 0.018(6) -0.001(7) -0.031(8)
C4 0.202(12) 0.049(7) 0.086(8) 0.007(5) -0.013(7) -0.025(8)
C5 0.138(8) 0.053(6) 0.059(6) 0.000(4) 0.003(5) 0.008(6)
C6 0.109(6) 0.044(5) 0.050(5) 0.000(4) -0.001(4) 0.017(5)
C7 0.092(5) 0.049(5) 0.057(5) 0.002(4) 0.006(4) 0.027(4)
C8 0.132(8) 0.052(6) 0.074(6) -0.013(5) 0.019(5) 0.039(5)
C9 0.188(10) 0.043(6) 0.065(6) -0.007(5) 0.004(7) 0.028(6)
C10 0.077(5) 0.084(7) 0.054(5) -0.010(4) 0.018(4) 0.040(5)
C11 0.047(4) 0.085(6) 0.074(5) -0.014(5) 0.016(3) 0.021(4)
C12 0.048(4) 0.076(6) 0.046(4) -0.011(4) 0.014(3) 0.007(3)
C13 0.041(4) 0.132(8) 0.067(6) -0.016(5) 0.026(4) 0.000(5)
C14 0.065(5) 0.137(9) 0.065(6) -0.011(6) 0.031(4) -0.037(5)
C15 0.067(4) 0.097(7) 0.050(4) 0.005(4) 0.026(4) -0.030(4)
C16 0.053(4) 0.067(5) 0.038(4) 0.000(4) 0.012(3) -0.014(4)
C17 0.044(3) 0.062(5) 0.036(4) -0.003(3) 0.012(3) -0.001(3)
C18 0.119(6) 0.059(6) 0.105(7) 0.040(5) 0.033(5) -0.002(5)

loop_
_atom_type_symbol
_atom_type_description
_atom_type_scat_dispersion_real
_atom_type_scat_dispersion_imag
_atom_type_scat_source
C C 0.0033 0.0016 'International Tables Vol C Tables 4.2.6.8 and 6.1.1.4'
H H 0.0000 0.0000 'International Tables Vol C Tables 4.2.6.8 and 6.1.1.4'
Er Er -0.2586 4.9576 'International Tables Vol C Tables 4.2.6.8 and 6.1.1.4'
N N 0.0061 0.0033 'International Tables Vol C Tables 4.2.6.8 and 6.1.1.4'
O O 0.0106 0.0060 'International Tables Vol C Tables 4.2.6.8 and 6.1.1.4'

loop_
_geom_angle_atom_site_label_1
_geom_angle_atom_site_label_2
_geom_angle_atom_site_label_3
_geom_angle
_geom_angle_site_symmetry_1
_geom_angle_site_symmetry_3
O1 Er1 Er1 124.98(12) . 3_666
O1 Er1 O3 51.36(15) . .
O1 Er1 N1 72.02(16) . .
O1 Er1 N3 25.49(14) . .
O1 Er1 N4 144.39(15) . .
O3 Er1 Er1 73.94(11) . 3_666
O3 Er1 N1 123.28(15) . .
O3 Er1 N3 26.02(14) . .
O3 Er1 N4 164.15(14) . .
O4 Er1 Er1 91.44(10) . 3_666
O4 Er1 O1 137.37(15) . .
O4 Er1 O3 147.26(13) . .
O4 Er1 O8 80.38(14) . 3_666
O4 Er1 N1 74.61(15) . .
O4 Er1 N3 149.00(14) . .
O4 Er1 N4 26.49(11) . .
O6 Er1 Er1 90.16(10) . 3_666
O6 Er1 O1 135.45(14) . .
O6 Er1 O3 152.05(14) . .
O6 Er1 O4 53.05(12) . .
O6 Er1 O8 132.36(14) . 3_666
O6 Er1 N1 73.32(15) . .
O6 Er1 N3 154.00(13) . .
O6 Er1 N4 26.57(12) . .
O7 Er1 Er1 36.66(8) . 3_666
O7 Er1 Er1 35.85(8) 3_666 3_666
O7 Er1 O1 113.16(15) . .
O7 Er1 O1 122.00(14) 3_666 .
O7 Er1 O3 76.13(13) . .
O7 Er1 O3 78.06(13) 3_666 .
O7 Er1 O4 73.40(13) 3_666 .
O7 Er1 O4 109.40(13) . .
O7 Er1 O6 102.54(12) 3_666 .
O7 Er1 O6 77.47(14) . .
O7 Er1 O7 72.51(12) . 3_666
O7 Er1 O8 134.75(13) . 3_666
O7 Er1 O8 68.38(13) 3_666 3_666
O7 Er1 N1 138.81(15) . .
O7 Er1 N1 141.89(15) 3_666 .
O7 Er1 N2 77.37(16) . .
O7 Er1 N2 149.69(17) 3_666 .
O7 Er1 N3 99.53(15) 3_666 .
O7 Er1 N3 96.45(15) . .
O7 Er1 N4 93.44(14) . .
O7 Er1 N4 87.49(13) 3_666 .
O8 Er1 Er1 101.63(10) 3_666 3_666
O8 Er1 O1 71.82(14) 3_666 .
O8 Er1 O3 74.37(13) 3_666 .
O8 Er1 N1 86.37(16) 3_666 .
O8 Er1 N3 69.15(13) 3_666 .
O8 Er1 N4 106.48(15) 3_666 .
N1 Er1 Er1 162.67(11) . 3_666
N1 Er1 N3 97.26(17) . .
N1 Er1 N4 72.37(15) . .
N2 Er1 Er1 113.97(14) . 3_666
N2 Er1 O1 67.52(15) . .
N2 Er1 O3 91.65(16) . .
N2 Er1 O4 121.09(16) . .
N2 Er1 O6 73.68(15) . .
N2 Er1 O8 136.44(16) . 3_666
N2 Er1 N1 67.01(19) . .
N2 Er1 N3 80.33(15) . .
N2 Er1 N4 97.75(16) . .
N3 Er1 Er1 99.95(13) . 3_666
N4 Er1 Er1 90.54(10) . 3_666
N4 Er1 N3 169.23(17) . .
N3 O1 Er1 98.3(4) . .
N3 O3 Er1 95.0(4) . .
N4 O4 Er1 95.7(3) . .
N4 O6 Er1 95.7(3) . .
Er1 O7 Er1 107.49(11) . 3_666
C17 O7 Er1 133.6(3) . .
C17 O7 Er1 118.2(3) . 3_666
C16 O8 Er1 115.9(3) . 3_666
C16 O8 C18 116.2(5) . .
C18 O8 Er1 127.9(4) . 3_666
C6 N1 Er1 130.6(4) . .
C7 N1 Er1 114.1(5) . .
C7 N1 C6 115.3(6) . .
C10 N2 Er1 119.3(5) . .
C10 N2 C11 120.0(5) . .
C11 N2 Er1 119.9(4) . .
O1 N3 Er1 56.2(3) . .
O1 N3 O3 114.7(6) . .
O2 N3 Er1 173.2(4) . .
O2 N3 O1 123.8(6) . .
O2 N3 O3 121.5(7) . .
O3 N3 Er1 59.0(3) . .
O4 N4 Er1 57.8(3) . .
O4 N4 O6 115.5(5) . .
O5 N4 Er1 178.2(4) . .
O5 N4 O4 122.1(6) . .
O5 N4 O6 122.4(5) . .
O6 N4 Er1 57.7(3) . .
C2 C1 H1 119.7 . .
C2 C1 C6 120.5(8) . .
C6 C1 H1 119.7 . .
C1 C2 H2 119.4 . .
C1 C2 C3 121.2(9) . .
C3 C2 H2 119.4 . .
C2 C3 H3 120.1 . .
C4 C3 C2 119.7(11) . .
C4 C3 H3 120.1 . .
C3 C4 H4 118.9 . .
C3 C4 C5 122.2(11) . .
C5 C4 H4 118.9 . .
C6 C5 C4 118.9(9) . .
C9 C5 C4 124.3(10) . .
C9 C5 C6 116.8(9) . .
N1 C6 C1 119.9(7) . .
N1 C6 C5 122.9(7) . .
C5 C6 C1 117.2(8) . .
N1 C7 C8 124.9(8) . .
N1 C7 C10 116.0(6) . .
C8 C7 C10 119.1(7) . .
C7 C8 H8 120.2 . .
C9 C8 C7 119.7(8) . .
C9 C8 H8 120.2 . .
C5 C9 H9 119.8 . .
C8 C9 C5 120.3(9) . .
C8 C9 H9 119.8 . .
N2 C10 C7 123.4(6) . .
N2 C10 H10 118.3 . .
C7 C10 H10 118.3 . .
N2 C11 H11A 108.9 . .
N2 C11 H11B 108.9 . .
N2 C11 C12 113.5(5) . .
H11A C11 H11B 107.7 . .
C12 C11 H11A 108.9 . .
C12 C11 H11B 108.9 . .
C13 C12 C11 117.7(6) . .
C17 C12 C11 122.7(5) . .
C17 C12 C13 119.6(7) . .
C12 C13 H13 119.8 . .
C14 C13 C12 120.4(7) . .
C14 C13 H13 119.8 . .
C13 C14 H14 119.3 . .
C13 C14 C15 121.4(7) . .
C15 C14 H14 119.3 . .
C14 C15 H15 121.3 . .
C16 C15 C14 117.5(7) . .
C16 C15 H15 121.3 . .
C15 C16 O8 121.5(6) . .
C15 C16 C17 123.2(6) . .
C17 C16 O8 115.3(5) . .
O7 C17 C16 119.3(5) . .
C12 C17 O7 122.7(6) . .
C12 C17 C16 118.0(5) . .
O8 C18 H18A 109.5 . .
O8 C18 H18B 109.5 . .
O8 C18 H18C 109.5 . .
H18A C18 H18B 109.5 . .
H18A C18 H18C 109.5 . .
H18B C18 H18C 109.5 . .

loop_
_geom_bond_atom_site_label_1
_geom_bond_atom_site_label_2
_geom_bond_distance
_geom_bond_site_symmetry_2
Er1 Er1 3.6911(6) 3_666
Er1 O1 2.432(4) .
Er1 O3 2.492(4) .
Er1 O4 2.413(4) .
Er1 O6 2.412(4) .
Er1 O7 2.266(3) .
Er1 O7 2.311(3) 3_666
Er1 O8 2.426(3) 3_666
Er1 N1 2.615(5) .
Er1 N2 2.404(4) .
Er1 N3 2.896(6) .
Er1 N4 2.838(6) .
O1 N3 1.260(6) .
O2 N3 1.218(6) .
O3 N3 1.275(6) .
O4 N4 1.272(5) .
O5 N4 1.221(6) .
O6 N4 1.275(6) .
O7 Er1 2.311(3) 3_666
O7 C17 1.384(5) .
O8 Er1 2.426(3) 3_666
O8 C16 1.402(7) .
O8 C18 1.445(7) .
N1 C6 1.375(8) .
N1 C7 1.327(7) .
N2 C10 1.273(8) .
N2 C11 1.462(7) .
C1 H1 0.9300 .
C1 C2 1.388(9) .
C1 C6 1.434(8) .
C2 H2 0.9300 .
C2 C3 1.397(11) .
C3 H3 0.9300 .
C3 C4 1.328(11) .
C4 H4 0.9300 .
C4 C5 1.443(11) .
C5 C6 1.423(10) .
C5 C9 1.403(10) .
C7 C8 1.392(9) .
C7 C10 1.488(9) .
C8 H8 0.9300 .
C8 C9 1.318(10) .
C9 H9 0.9300 .
C10 H10 0.9300 .
C11 H11A 0.9700 .
C11 H11B 0.9700 .
C11 C12 1.486(8) .
C12 C13 1.399(8) .
C12 C17 1.383(7) .
C13 H13 0.9300 .
C13 C14 1.364(10) .
C14 H14 0.9300 .
C14 C15 1.378(9) .
C15 H15 0.9300 .
C15 C16 1.377(7) .
C16 C17 1.386(8) .
C18 H18A 0.9600 .
C18 H18B 0.9600 .
C18 H18C 0.9600 .

loop_
_geom_torsion_atom_site_label_1
_geom_torsion_atom_site_label_2
_geom_torsion_atom_site_label_3
_geom_torsion_atom_site_label_4
_geom_torsion
_geom_torsion_site_symmetry_1
Er1 O1 N3 O2 -171.8(5) .
Er1 O1 N3 O3 7.9(5) .
Er1 O3 N3 O1 -7.7(5) .
Er1 O3 N3 O2 172.0(5) .
Er1 O4 N4 O5 177.9(5) .
Er1 O4 N4 O6 -1.3(5) .
Er1 O6 N4 O4 1.3(5) .
Er1 O6 N4 O5 -177.9(5) .
Er1 O7 C17 C12 -163.1(4) 3_666
Er1 O7 C17 C12 28.1(8) .
Er1 O7 C17 C16 -153.1(4) .
Er1 O7 C17 C16 15.8(7) 3_666
Er1 O8 C16 C15 167.8(4) 3_666
Er1 O8 C16 C17 -10.4(6) 3_666
Er1 N1 C6 C1 -1.4(9) .
Er1 N1 C6 C5 178.7(5) .
Er1 N1 C7 C8 178.2(6) .
Er1 N1 C7 C10 -4.4(7) .
Er1 N2 C10 C7 -3.7(9) .
Er1 N2 C11 C12 64.3(6) .
O8 C16 C17 O7 -2.9(8) .
O8 C16 C17 C12 175.9(5) .
N1 C7 C8 C9 2.6(12) .
N1 C7 C10 N2 5.7(10) .
N2 C11 C12 C13 130.5(6) .
N2 C11 C12 C17 -53.0(8) .
C1 C2 C3 C4 4.8(15) .
C2 C1 C6 N1 178.0(6) .
C2 C1 C6 C5 -2.1(10) .
C2 C3 C4 C5 -3.6(17) .
C3 C4 C5 C6 -0.4(14) .
C3 C4 C5 C9 179.2(10) .
C4 C5 C6 N1 -176.9(7) .
C4 C5 C6 C1 3.3(10) .
C4 C5 C9 C8 178.0(8) .
C6 N1 C7 C8 -1.5(10) .
C6 N1 C7 C10 175.9(6) .
C6 C1 C2 C3 -1.9(12) .
C6 C5 C9 C8 -2.4(12) .
C7 N1 C6 C1 178.3(6) .
C7 N1 C6 C5 -1.6(9) .
C7 C8 C9 C5 -0.4(13) .
C8 C7 C10 N2 -176.8(7) .
C9 C5 C6 N1 3.5(11) .
C9 C5 C6 C1 -176.4(7) .
C10 N2 C11 C12 -126.0(6) .
C10 C7 C8 C9 -174.7(7) .
C11 N2 C10 C7 -173.4(6) .
C11 C12 C13 C14 174.5(7) .
C11 C12 C17 O7 5.9(9) .
C11 C12 C17 C16 -173.0(6) .
C12 C13 C14 C15 -0.7(12) .
C13 C12 C17 O7 -177.6(6) .
C13 C12 C17 C16 3.5(9) .
C13 C14 C15 C16 2.1(11) .
C14 C15 C16 O8 -178.6(6) .
C14 C15 C16 C17 -0.6(10) .
C15 C16 C17 O7 178.9(5) .
C15 C16 C17 C12 -2.2(9) .
C17 C12 C13 C14 -2.2(10) .
C18 O8 C16 C15 -14.6(8) .
C18 O8 C16 C17 167.2(5) .
